data_4315454
loop_
_publ_author_name
'Fangna Dai'
'Jianmin Dou'
'Haiyan He'
'Xiaoliang Zhao'
'Daofeng Sun'

_publ_section_title
;
 Self-Assembly of Metal-Organic Supramolecules: From a Metallamacrocycle
 and a Metal-Organic Coordination Cage to 1D or 2D Coordination Polymers
 Based on Flexible Dicarboxylate Ligands
;
_journal_name_full 'Inorganic Chemistry'
_journal_page_first 4117
_journal_page_last 4124
_journal_paper_doi 10.1021/ic902178c
_journal_volume 49
_journal_year 2010
_chemical_formula_sum 'C92 H136 Cu4 N8 O24 S8'
_chemical_formula_weight 2248.73
_chemical_name_systematic
;

 ?

;
_space_group_IT_number 87
_symmetry_cell_setting tetragonal
_symmetry_space_group_name_Hall '-I 4'
_symmetry_space_group_name_H-M 'I 4/m'
_atom_sites_solution_hydrogens geom
_atom_sites_solution_primary direct
_atom_sites_solution_secondary difmap
_audit_creation_method SHELXL-97
_cell_angle_alpha 90.00
_cell_angle_beta 90.00
_cell_angle_gamma 90.00
_cell_formula_units_Z 2
_cell_length_a 14.9706(2)
_cell_length_b 14.9706(2)
_cell_length_c 26.6564(9)
_cell_measurement_temperature 293(2)
_cell_volume 5974.2(2)
_computing_structure_refinement 'SHELXL-97 (Sheldrick, 1997)'
_diffrn_ambient_temperature 293(2)
_diffrn_measured_fraction_theta_full 0.999
_diffrn_measured_fraction_theta_max 0.999
_diffrn_radiation_monochromator graphite
_diffrn_radiation_source 'fine-focus sealed tube'
_diffrn_radiation_type MoK\a
_diffrn_radiation_wavelength 0.71073
_diffrn_reflns_av_R_equivalents 0.0490
_diffrn_reflns_av_sigmaI/netI 0.0559
_diffrn_reflns_limit_h_max 8
_diffrn_reflns_limit_h_min -19
_diffrn_reflns_limit_k_max 16
_diffrn_reflns_limit_k_min -19
_diffrn_reflns_limit_l_max 34
_diffrn_reflns_limit_l_min -22
_diffrn_reflns_number 15423
_diffrn_reflns_theta_full 27.47
_diffrn_reflns_theta_max 27.47
_diffrn_reflns_theta_min 1.56
_exptl_absorpt_coefficient_mu 0.906
_exptl_absorpt_correction_T_max 0.9149
_exptl_absorpt_correction_T_min 0.8761
_exptl_absorpt_correction_type multi-scan
_exptl_crystal_colour blue
_exptl_crystal_density_diffrn 1.250
_exptl_crystal_density_method 'not measured'
_exptl_crystal_description block
_exptl_crystal_F_000 2360
_exptl_crystal_size_max 0.15
_exptl_crystal_size_mid 0.15
_exptl_crystal_size_min 0.10
_refine_diff_density_max 1.120
_refine_diff_density_min -0.541
_refine_diff_density_rms 0.083
_refine_ls_extinction_method none
_refine_ls_goodness_of_fit_ref 0.728
_refine_ls_matrix_type full
_refine_ls_number_parameters 165
_refine_ls_number_reflns 3513
_refine_ls_number_restraints 1
_refine_ls_restrained_S_all 0.733
_refine_ls_R_factor_all 0.1083
_refine_ls_R_factor_gt 0.0625
_refine_ls_shift/su_max 0.000
_refine_ls_shift/su_mean 0.000
_refine_ls_structure_factor_coef Fsqd
_refine_ls_weighting_details 'calc w=1/[\s^2^(Fo^2^)+(0.1798P)^2^+10.5032P] where P=(Fo^2^+2Fc^2^)/3'
_refine_ls_weighting_scheme calc
_refine_ls_wR_factor_gt 0.1877
_refine_ls_wR_factor_ref 0.2181
_reflns_number_gt 1926
_reflns_number_total 3513
_reflns_threshold_expression >2sigma(I)
_cod_data_source_file ic902178c_si_002_3.cif
_cod_data_source_block 3
_cod_database_code 4315454

loop_
_symmetry_equiv_pos_as_xyz
'x, y, z'
'-y, x, z'
'-x, -y, z'
'y, -x, z'
'x+1/2, y+1/2, z+1/2'
'-y+1/2, x+1/2, z+1/2'
'-x+1/2, -y+1/2, z+1/2'
'y+1/2, -x+1/2, z+1/2'
'-x, -y, -z'
'y, -x, -z'
'x, y, -z'
'-y, x, -z'
'-x+1/2, -y+1/2, -z+1/2'
'y+1/2, -x+1/2, -z+1/2'
'x+1/2, y+1/2, -z+1/2'
'-y+1/2, x+1/2, -z+1/2'

loop_
_atom_site_label
_atom_site_type_symbol
_atom_site_fract_x
_atom_site_fract_y
_atom_site_fract_z
_atom_site_U_iso_or_equiv
_atom_site_adp_type
_atom_site_occupancy
_atom_site_symmetry_multiplicity
_atom_site_calc_flag
_atom_site_refinement_flags
_atom_site_disorder_assembly
_atom_site_disorder_group
N1 N 0.1470(3) 0.2783(3) 0.2596(2) 0.0928(15) Uani 1 1 d . . .
S S 0.03929(12) 0.27274(8) 0.11991(5) 0.0872(5) Uani 1 1 d . . .
Cu1 Cu 0.0000 0.0000 0.26373(4) 0.0538(3) Uani 1 4 d SD . .
Cu2 Cu 0.0000 0.0000 0.16485(3) 0.0418(3) Uani 1 4 d S . .
O1 O 0.0520(2) 0.1202(2) 0.25776(12) 0.0676(8) Uani 1 1 d . . .
O2 O 0.0591(2) 0.11694(19) 0.17415(12) 0.0600(8) Uani 1 1 d . . .
O3 O 0.0000 0.0000 0.3444(6) 0.357(15) Uani 1 4 d SD . .
O4 O 0.0000 0.0000 0.0874(3) 0.126(3) Uani 1 4 d S . .
C1 C 0.0692(3) 0.1535(3) 0.21560(18) 0.0537(10) Uani 1 1 d . . .
C2 C 0.1053(3) 0.2470(3) 0.21567(18) 0.0584(11) Uani 1 1 d . . .
C3 C 0.0978(4) 0.3046(3) 0.1752(2) 0.0741(14) Uani 1 1 d . . .
C4 C 0.1285(5) 0.3868(3) 0.1765(2) 0.0913(19) Uani 1 1 d . . .
H4A H 0.1209 0.4252 0.1494 0.110 Uiso 1 1 calc R . .
C5 C 0.1709(7) 0.4133(5) 0.2178(3) 0.128(3) Uani 1 1 d . . .
C6 C 0.1809(4) 0.3657(4) 0.2599(3) 0.0890(18) Uani 1 1 d . . .
C7 C 0.0116(6) 0.3826(3) 0.0948(2) 0.109(2) Uani 1 1 d . . .
H7A H -0.0269 0.4141 0.1181 0.131 Uiso 1 1 calc R . .
H7B H 0.0657 0.4174 0.0904 0.131 Uiso 1 1 calc R . .
C8 C -0.0349(6) 0.3720(4) 0.0455(2) 0.097(2) Uani 1 1 d . . .
C9 C 0.0104(8) 0.3759(5) 0.0000 0.092(3) Uani 1 2 d S . .
C10 C 0.1112(9) 0.3847(6) 0.0000 0.124(4) Uani 1 2 d S . .
H10A H 0.1324 0.3876 -0.0339 0.186 Uiso 0.50 1 calc PR . .
H10B H 0.1370 0.3340 0.0165 0.186 Uiso 0.50 1 calc PR . .
H10C H 0.1279 0.4383 0.0175 0.186 Uiso 0.50 1 calc PR . .
C11 C -0.1247(7) 0.3572(5) 0.0458(2) 0.113(3) Uani 1 1 d . . .
C12 C -0.1718(9) 0.3501(8) 0.0000 0.128(4) Uani 1 2 d S . .
C13 C -0.1799(8) 0.3501(8) 0.0938(3) 0.179(5) Uani 1 1 d . . .
H13A H -0.1413 0.3558 0.1223 0.269 Uiso 1 1 calc R . .
H13B H -0.2093 0.2931 0.0947 0.269 Uiso 1 1 calc R . .
H13C H -0.2237 0.3968 0.0944 0.269 Uiso 1 1 calc R . .
H5A H 0.198(4) 0.466(4) 0.212(2) 0.097(19) Uiso 1 1 d . . .
H6A H 0.216(3) 0.390(3) 0.2935(17) 0.066(13) Uiso 1 1 d . . .

loop_
_atom_site_aniso_label
_atom_site_aniso_U_11
_atom_site_aniso_U_22
_atom_site_aniso_U_33
_atom_site_aniso_U_23
_atom_site_aniso_U_13
_atom_site_aniso_U_12
N1 0.067(3) 0.085(3) 0.126(4) -0.031(3) -0.004(3) 0.001(2)
S 0.1403(14) 0.0475(7) 0.0738(9) -0.0076(6) -0.0176(8) -0.0079(7)
Cu1 0.0586(4) 0.0586(4) 0.0442(6) 0.000 0.000 0.000
Cu2 0.0416(4) 0.0416(4) 0.0424(5) 0.000 0.000 0.000
O1 0.075(2) 0.0610(18) 0.067(2) -0.0054(16) 0.0006(17) -0.0111(16)
O2 0.0669(19) 0.0483(15) 0.0649(18) -0.0080(14) 0.0052(15) -0.0136(13)
O3 0.43(2) 0.43(2) 0.21(2) 0.000 0.000 0.000
O4 0.162(6) 0.162(6) 0.053(4) 0.000 0.000 0.000
C1 0.0373(19) 0.050(2) 0.074(3) -0.007(2) 0.002(2) -0.0018(16)
C2 0.046(2) 0.051(2) 0.079(3) -0.021(2) 0.008(2) -0.0012(18)
C3 0.092(4) 0.055(3) 0.075(3) -0.017(2) 0.001(3) -0.017(3)
C4 0.154(6) 0.044(2) 0.076(3) 0.000(2) -0.019(4) -0.035(3)
C5 0.196(9) 0.068(4) 0.119(6) -0.006(4) -0.027(5) -0.056(5)
C6 0.093(4) 0.066(3) 0.108(5) -0.031(3) -0.016(4) -0.014(3)
C7 0.192(8) 0.050(3) 0.087(4) -0.004(3) -0.016(5) 0.009(4)
C8 0.159(7) 0.058(3) 0.075(4) 0.005(3) -0.008(4) 0.021(4)
C9 0.135(8) 0.051(4) 0.090(6) 0.000 0.000 0.008(5)
C10 0.172(12) 0.087(7) 0.113(8) 0.000 0.000 -0.024(7)
C11 0.154(8) 0.106(5) 0.080(4) 0.001(4) 0.008(5) 0.037(5)
C12 0.157(10) 0.127(9) 0.099(8) 0.000 0.000 0.043(8)
C13 0.198(10) 0.245(12) 0.095(6) 0.015(7) 0.023(6) 0.076(9)

loop_
_atom_type_symbol
_atom_type_description
_atom_type_scat_dispersion_real
_atom_type_scat_dispersion_imag
_atom_type_scat_source
C C 0.0033 0.0016 'International Tables Vol C Tables 4.2.6.8 and 6.1.1.4'
Cu Cu 0.3201 1.2651 'International Tables Vol C Tables 4.2.6.8 and 6.1.1.4'
N N 0.0061 0.0033 'International Tables Vol C Tables 4.2.6.8 and 6.1.1.4'
O O 0.0106 0.0060 'International Tables Vol C Tables 4.2.6.8 and 6.1.1.4'
S S 0.1246 0.1234 'International Tables Vol C Tables 4.2.6.8 and 6.1.1.4'
H H 0.0000 0.0000 'International Tables Vol C Tables 4.2.6.8 and 6.1.1.4'

loop_
_geom_angle_atom_site_label_1
_geom_angle_atom_site_label_2
_geom_angle_atom_site_label_3
_geom_angle
_geom_angle_site_symmetry_1
_geom_angle_site_symmetry_3
_geom_angle_publ_flag
C6 N1 C2 118.4(6) . . ?
C3 S C7 100.0(3) . . ?
O1 Cu1 O1 170.7(2) 3 . ?
O1 Cu1 O1 89.625(16) 3 2 ?
O1 Cu1 O1 89.625(16) . 2 ?
O1 Cu1 O1 89.625(16) 3 4 ?
O1 Cu1 O1 89.625(16) . 4 ?
O1 Cu1 O1 170.7(2) 2 4 ?
O1 Cu1 O3 94.64(10) 3 . ?
O1 Cu1 O3 94.64(10) . . ?
O1 Cu1 O3 94.64(10) 2 . ?
O1 Cu1 O3 94.64(10) 4 . ?
O1 Cu1 Cu2 85.36(10) 3 . ?
O1 Cu1 Cu2 85.36(10) . . ?
O1 Cu1 Cu2 85.36(10) 2 . ?
O1 Cu1 Cu2 85.36(10) 4 . ?
O3 Cu1 Cu2 180.000(1) . . ?
O2 Cu2 O2 89.10(2) 3 2 ?
O2 Cu2 O2 165.58(18) 3 . ?
O2 Cu2 O2 89.10(2) 2 . ?
O2 Cu2 O2 89.10(2) 3 4 ?
O2 Cu2 O2 165.58(18) 2 4 ?
O2 Cu2 O2 89.10(2) . 4 ?
O2 Cu2 O4 97.21(9) 3 . ?
O2 Cu2 O4 97.21(9) 2 . ?
O2 Cu2 O4 97.21(9) . . ?
O2 Cu2 O4 97.21(9) 4 . ?
O2 Cu2 Cu1 82.79(9) 3 . ?
O2 Cu2 Cu1 82.79(9) 2 . ?
O2 Cu2 Cu1 82.79(9) . . ?
O2 Cu2 Cu1 82.79(9) 4 . ?
O4 Cu2 Cu1 180.0 . . ?
C1 O1 Cu1 121.1(3) . . ?
C1 O2 Cu2 123.8(3) . . ?
O1 C1 O2 126.6(4) . . ?
O1 C1 C2 116.3(4) . . ?
O2 C1 C2 117.1(4) . . ?
C3 C2 N1 118.4(4) . . ?
C3 C2 C1 123.4(4) . . ?
N1 C2 C1 118.1(4) . . ?
C4 C3 C2 122.3(5) . . ?
C4 C3 S 116.4(5) . . ?
C2 C3 S 121.2(3) . . ?
C3 C4 C5 117.9(6) . . ?
C3 C4 H4A 121.1 . . ?
C5 C4 H4A 121.1 . . ?
C6 C5 C4 126.1(6) . . ?
C6 C5 H5A 124(4) . . ?
C4 C5 H5A 109(4) . . ?
C5 C6 N1 116.8(6) . . ?
C5 C6 H6A 124(2) . . ?
N1 C6 H6A 119(2) . . ?
C8 C7 S 109.4(4) . . ?
C8 C7 H7A 109.8 . . ?
S C7 H7A 109.8 . . ?
C8 C7 H7B 109.8 . . ?
S C7 H7B 109.8 . . ?
H7A C7 H7B 108.2 . . ?
C11 C8 C9 119.6(7) . . ?
C11 C8 C7 118.0(7) . . ?
C9 C8 C7 122.3(9) . . ?
C8 C9 C8 121.3(11) . 11 ?
C8 C9 C10 119.3(5) . . ?
C8 C9 C10 119.3(5) 11 . ?
C9 C10 H10A 109.5 . . ?
C9 C10 H10B 109.5 . . ?
H10A C10 H10B 109.5 . . ?
C9 C10 H10C 109.5 . . ?
H10A C10 H10C 109.5 . . ?
H10B C10 H10C 109.5 . . ?
C8 C11 C12 119.8(8) . . ?
C8 C11 C13 123.5(8) . . ?
C12 C11 C13 116.7(10) . . ?
C11 C12 C11 119.5(12) . 11 ?
C11 C13 H13A 109.5 . . ?
C11 C13 H13B 109.5 . . ?
H13A C13 H13B 109.5 . . ?
C11 C13 H13C 109.5 . . ?
H13A C13 H13C 109.5 . . ?
H13B C13 H13C 109.5 . . ?

loop_
_geom_bond_atom_site_label_1
_geom_bond_atom_site_label_2
_geom_bond_distance
_geom_bond_site_symmetry_2
_geom_bond_publ_flag
N1 C6 1.403(7) . ?
N1 C2 1.406(7) . ?
S C3 1.779(5) . ?
S C7 1.824(5) . ?
Cu1 O1 1.967(3) 3 ?
Cu1 O1 1.967(3) . ?
Cu1 O1 1.967(3) 2 ?
Cu1 O1 1.967(3) 4 ?
Cu1 O3 2.151(16) . ?
Cu1 Cu2 2.6360(13) . ?
Cu2 O2 1.977(3) 3 ?
Cu2 O2 1.977(3) 2 ?
Cu2 O2 1.977(3) . ?
Cu2 O2 1.977(3) 4 ?
Cu2 O4 2.064(8) . ?
O1 C1 1.256(5) . ?
O2 C1 1.242(5) . ?
C1 C2 1.500(6) . ?
C2 C3 1.386(7) . ?
C3 C4 1.314(6) . ?
C4 C5 1.331(9) . ?
C4 H4A 0.9300 . ?
C5 C6 1.337(9) . ?
C5 H5A 0.89(6) . ?
C6 H6A 1.10(4) . ?
C7 C8 1.497(8) . ?
C7 H7A 0.9700 . ?
C7 H7B 0.9700 . ?
C8 C11 1.364(11) . ?
C8 C9 1.390(9) . ?
C9 C8 1.390(9) 11 ?
C9 C10 1.514(14) . ?
C10 H10A 0.9600 . ?
C10 H10B 0.9600 . ?
C10 H10C 0.9600 . ?
C11 C12 1.414(10) . ?
C11 C13 1.525(10) . ?
C12 C11 1.414(10) 11 ?
C13 H13A 0.9600 . ?
C13 H13B 0.9600 . ?
C13 H13C 0.9600 . ?
